data_7005222
loop_
_publ_author_name
'Tyrra, Wieland'
'Naumann, Dieter'
'Buslei, Sigrid'
'Kremer, Silke'
'Pantenburg, Ingo'
'Scherer, Harald'

_publ_section_title
;
 Perfluoroalkyl(dithiocarbamato) tellurium(II) compounds.
;
_journal_issue 18
_journal_name_full 'Dalton transactions (Cambridge, England : 2003)'
_journal_page_first 1829
_journal_page_last 1837
_journal_paper_doi 10.1039/b618240b
_journal_year 2007
_chemical_formula_moiety 'C36 H30 N P2, C16 H14 Cl F3 N'
_chemical_formula_sum 'C52 H44 Cl F3 N2 P2 S2 Te'
_chemical_formula_weight 1043.00
_chemical_name_systematic
;
?
;
_space_group_IT_number 14
_symmetry_cell_setting monoclinic
_symmetry_space_group_name_Hall '-P 2yn'
_symmetry_space_group_name_H-M 'P 1 21/n 1'
_atom_sites_solution_hydrogens geom
_atom_sites_solution_primary direct
_atom_sites_solution_secondary difmap
_audit_creation_method SHELXL-97
_cell_angle_alpha 90
_cell_angle_beta 94.076(4)
_cell_angle_gamma 90
_cell_formula_units_Z 4
_cell_length_a 15.3944(8)
_cell_length_b 14.7103(9)
_cell_length_c 20.9587(11)
_cell_measurement_reflns_used 50878
_cell_measurement_temperature 150(2)
_cell_measurement_theta_max 27.33
_cell_measurement_theta_min 1.59
_cell_volume 4734.2(5)
_computing_structure_refinement 'SHELXL-97 (Sheldrick, 1997)'
_diffrn_ambient_temperature 150(2)
_diffrn_detector_area_resol_mean 'not measured'
_diffrn_measured_fraction_theta_full 0.989
_diffrn_measured_fraction_theta_max 0.989
_diffrn_measurement_device_type 'IPDS II (Stoe & Cie)'
_diffrn_measurement_method '\w and \f scans'
_diffrn_radiation_monochromator graphite
_diffrn_radiation_source 'fine-focus sealed tube'
_diffrn_radiation_type MoK\a
_diffrn_radiation_wavelength 0.71073
_diffrn_reflns_av_R_equivalents 0.0513
_diffrn_reflns_av_sigmaI/netI 0.0268
_diffrn_reflns_limit_h_max 19
_diffrn_reflns_limit_h_min -17
_diffrn_reflns_limit_k_max 18
_diffrn_reflns_limit_k_min -18
_diffrn_reflns_limit_l_max 26
_diffrn_reflns_limit_l_min -26
_diffrn_reflns_number 73923
_diffrn_reflns_theta_full 27.33
_diffrn_reflns_theta_max 27.33
_diffrn_reflns_theta_min 1.59
_diffrn_standards_decay_% 'not measured'
_diffrn_standards_interval_count 'not measured'
_diffrn_standards_interval_time 'not measured'
_diffrn_standards_number 'not measured'
_exptl_absorpt_coefficient_mu 0.891
_exptl_absorpt_correction_T_max 0.8778
_exptl_absorpt_correction_T_min 0.6956
_exptl_absorpt_correction_type numerical
_exptl_absorpt_process_details
;
The absorption correction (X-RED; Stoe & Cie, 2001)
was performed after optimizing the crystal shape
using X-SHAPE (Stoe & Cie, 1999).
;
_exptl_crystal_colour yellow
_exptl_crystal_density_diffrn 1.463
_exptl_crystal_density_meas ?
_exptl_crystal_density_method .
_exptl_crystal_description plate
_exptl_crystal_F_000 2112
_exptl_crystal_size_max 0.3
_exptl_crystal_size_mid 0.2
_exptl_crystal_size_min 0.05
_refine_diff_density_max 1.474
_refine_diff_density_min -0.687
_refine_diff_density_rms 0.098
_refine_ls_extinction_coef 0.0024(2)
_refine_ls_extinction_expression Fc^*^=kFc[1+0.001xFc^2^\l^3^/sin(2\q)]^-1/4^
_refine_ls_extinction_method SHELXL
_refine_ls_goodness_of_fit_ref 1.050
_refine_ls_hydrogen_treatment constr
_refine_ls_matrix_type full
_refine_ls_number_parameters 571
_refine_ls_number_reflns 10567
_refine_ls_number_restraints 0
_refine_ls_restrained_S_all 1.050
_refine_ls_R_factor_all 0.0499
_refine_ls_R_factor_gt 0.0383
_refine_ls_shift/su_max 0.003
_refine_ls_shift/su_mean 0.000
_refine_ls_structure_factor_coef Fsqd
_refine_ls_weighting_details 'calc w=1/[\s^2^(Fo^2^)+(0.0728P)^2^+0.8236P] where P=(Fo^2^+2Fc^2^)/3'
_refine_ls_weighting_scheme calc
_refine_ls_wR_factor_gt 0.1027
_refine_ls_wR_factor_ref 0.1107
_reflns_number_gt 8412
_reflns_number_total 10567
_reflns_threshold_expression >2sigma(I)
_cod_data_source_file b618240b.txt
_cod_data_source_block ipwt085
_cod_original_sg_symbol_H-M 'P 21/n'
_cod_database_code 7005222

loop_
_symmetry_equiv_pos_as_xyz
'x, y, z'
'-x+1/2, y+1/2, -z+1/2'
'-x, -y, -z'
'x-1/2, -y-1/2, z-1/2'

loop_
_atom_site_label
_atom_site_type_symbol
_atom_site_fract_x
_atom_site_fract_y
_atom_site_fract_z
_atom_site_U_iso_or_equiv
_atom_site_adp_type
_atom_site_occupancy
_atom_site_symmetry_multiplicity
_atom_site_calc_flag
_atom_site_refinement_flags
_atom_site_disorder_assembly
_atom_site_disorder_group
Te1 Te 0.580757(11) 0.237612(12) 0.326497(9) 0.02912(8) Uani 1 1 d . . .
Cl1 Cl 0.55867(4) 0.24482(4) 0.19638(3) 0.02973(14) Uani 1 1 d . . .
C1 C 0.7179(2) 0.2132(2) 0.30785(17) 0.0431(7) Uani 1 1 d . . .
F11 F 0.77152(13) 0.2133(2) 0.36191(11) 0.0681(7) Uani 1 1 d . . .
F12 F 0.73113(15) 0.13338(19) 0.28025(14) 0.0803(8) Uani 1 1 d . . .
F13 F 0.75049(16) 0.2748(2) 0.27014(15) 0.0827(9) Uani 1 1 d . . .
S1 S 0.62993(5) 0.22073(5) 0.44565(4) 0.03262(15) Uani 1 1 d . . .
S2 S 0.44254(5) 0.27122(5) 0.42330(3) 0.03256(16) Uani 1 1 d . . .
C2 C 0.52974(19) 0.24887(17) 0.47441(14) 0.0280(5) Uani 1 1 d . . .
N1 N 0.52554(16) 0.25001(15) 0.53864(12) 0.0303(5) Uani 1 1 d . . .
C3 C 0.59941(19) 0.22679(19) 0.58267(14) 0.0324(6) Uani 1 1 d . . .
H3A H 0.5996 0.2668 0.6195 0.043(5) Uiso 1 1 calc R . .
H3B H 0.6526 0.2380 0.5617 0.043(5) Uiso 1 1 calc R . .
C31 C 0.60013(17) 0.12872(18) 0.60607(13) 0.0287(5) Uani 1 1 d . . .
C32 C 0.66017(19) 0.10465(19) 0.65599(14) 0.0332(6) Uani 1 1 d . . .
H32 H 0.6992 0.1479 0.6732 0.0476(16) Uiso 1 1 calc R . .
C33 C 0.6625(2) 0.0172(2) 0.68030(15) 0.0394(7) Uani 1 1 d . . .
H33 H 0.7026 0.0021 0.7139 0.0476(16) Uiso 1 1 calc R . .
C34 C 0.6047(2) -0.0482(2) 0.65430(16) 0.0402(7) Uani 1 1 d . . .
H34 H 0.6061 -0.1072 0.6703 0.0476(16) Uiso 1 1 calc R . .
C35 C 0.5455(2) -0.02441(19) 0.60476(15) 0.0362(6) Uani 1 1 d . . .
H35 H 0.5069 -0.0678 0.5873 0.0476(16) Uiso 1 1 calc R . .
C36 C 0.54268(18) 0.0632(2) 0.58065(13) 0.0325(6) Uani 1 1 d . . .
H36 H 0.5021 0.0783 0.5473 0.0476(16) Uiso 1 1 calc R . .
C4 C 0.4444(2) 0.2694(2) 0.56882(14) 0.0342(6) Uani 1 1 d . . .
H4A H 0.4282 0.2165 0.5929 0.043(5) Uiso 1 1 calc R . .
H4B H 0.3983 0.2806 0.5357 0.043(5) Uiso 1 1 calc R . .
C41 C 0.45224(19) 0.35054(19) 0.61298(14) 0.0325(6) Uani 1 1 d . . .
C42 C 0.5053(2) 0.4245(2) 0.60085(17) 0.0456(8) Uani 1 1 d . . .
H42 H 0.5367 0.4248 0.5645 0.0476(16) Uiso 1 1 calc R . .
C43 C 0.5117(3) 0.4979(2) 0.64281(19) 0.0517(9) Uani 1 1 d . . .
H43 H 0.5476 0.5468 0.6346 0.0476(16) Uiso 1 1 calc R . .
C44 C 0.4651(2) 0.4986(2) 0.69623(17) 0.0480(8) Uani 1 1 d . . .
H44 H 0.4702 0.5473 0.7245 0.0476(16) Uiso 1 1 calc R . .
C45 C 0.4106(2) 0.4268(2) 0.70791(15) 0.0417(7) Uani 1 1 d . . .
H45 H 0.3778 0.4280 0.7435 0.0476(16) Uiso 1 1 calc R . .
C46 C 0.4048(2) 0.3529(2) 0.66673(14) 0.0354(6) Uani 1 1 d . . .
H46 H 0.3686 0.3044 0.6753 0.0476(16) Uiso 1 1 calc R . .
P1 P 0.63101(4) 0.24690(4) 0.85240(3) 0.02557(14) Uani 1 1 d . . .
C111 C 0.70859(18) 0.26553(18) 0.79311(13) 0.0288(5) Uani 1 1 d . . .
C112 C 0.78546(18) 0.2147(2) 0.79774(14) 0.0333(6) Uani 1 1 d . . .
H112 H 0.7965 0.1742 0.8314 0.0476(16) Uiso 1 1 calc R . .
C113 C 0.8454(2) 0.2250(2) 0.75159(15) 0.0390(7) Uani 1 1 d . . .
H113 H 0.8963 0.1907 0.7543 0.0476(16) Uiso 1 1 calc R . .
C114 C 0.8301(2) 0.2859(2) 0.70173(15) 0.0417(7) Uani 1 1 d . . .
H114 H 0.8709 0.2932 0.6715 0.0476(16) Uiso 1 1 calc R . .
C115 C 0.7532(2) 0.3362(2) 0.69703(15) 0.0403(7) Uani 1 1 d . . .
H115 H 0.7427 0.3770 0.6635 0.0476(16) Uiso 1 1 calc R . .
C116 C 0.6922(2) 0.32571(19) 0.74215(13) 0.0338(6) Uani 1 1 d . . .
H116 H 0.6405 0.3587 0.7385 0.0476(16) Uiso 1 1 calc R . .
C121 C 0.55975(17) 0.15783(19) 0.82152(13) 0.0292(5) Uani 1 1 d . . .
C122 C 0.50228(19) 0.1732(2) 0.76803(14) 0.0359(6) Uani 1 1 d . . .
H122 H 0.4977 0.2308 0.7498 0.0476(16) Uiso 1 1 calc R . .
C123 C 0.4519(2) 0.1018(2) 0.74214(16) 0.0442(7) Uani 1 1 d . . .
H123 H 0.4135 0.1115 0.7065 0.0476(16) Uiso 1 1 calc R . .
C124 C 0.4593(2) 0.0160(2) 0.76966(18) 0.0473(8) Uani 1 1 d . . .
H124 H 0.4252 -0.0314 0.7525 0.0476(16) Uiso 1 1 calc R . .
C125 C 0.5163(2) 0.0006(2) 0.82192(17) 0.0446(8) Uani 1 1 d . . .
H125 H 0.5210 -0.0573 0.8397 0.0476(16) Uiso 1 1 calc R . .
C126 C 0.5668(2) 0.0710(2) 0.84828(15) 0.0368(6) Uani 1 1 d . . .
H126 H 0.6054 0.0604 0.8837 0.0476(16) Uiso 1 1 calc R . .
C131 C 0.56970(18) 0.35057(18) 0.85765(13) 0.0294(5) Uani 1 1 d . . .
C132 C 0.6142(2) 0.4334(2) 0.85727(14) 0.0365(6) Uani 1 1 d . . .
H132 H 0.6739 0.4341 0.8531 0.0476(16) Uiso 1 1 calc R . .
C133 C 0.5695(2) 0.5147(2) 0.86303(16) 0.0435(7) Uani 1 1 d . . .
H133 H 0.5990 0.5698 0.8616 0.0476(16) Uiso 1 1 calc R . .
C134 C 0.4811(2) 0.5136(2) 0.87090(16) 0.0454(8) Uani 1 1 d . . .
H134 H 0.4512 0.5681 0.8745 0.0476(16) Uiso 1 1 calc R . .
C135 C 0.4369(2) 0.4319(2) 0.87353(15) 0.0417(7) Uani 1 1 d . . .
H135 H 0.3778 0.4318 0.8802 0.0476(16) Uiso 1 1 calc R . .
C136 C 0.48047(19) 0.3497(2) 0.86619(14) 0.0350(6) Uani 1 1 d . . .
H136 H 0.4504 0.2950 0.8670 0.0476(16) Uiso 1 1 calc R . .
N2 N 0.68359(15) 0.21615(17) 0.91653(11) 0.0306(5) Uani 1 1 d . . .
P2 P 0.66551(4) 0.21800(5) 0.99025(3) 0.02559(14) Uani 1 1 d . . .
C211 C 0.70971(17) 0.11588(18) 1.02725(13) 0.0283(5) Uani 1 1 d . . .
C212 C 0.68512(19) 0.0889(2) 1.08728(14) 0.0347(6) Uani 1 1 d . . .
H212 H 0.6450 0.1231 1.1082 0.0476(16) Uiso 1 1 calc R . .
C213 C 0.7208(2) 0.0110(2) 1.11547(15) 0.0396(7) Uani 1 1 d . . .
H213 H 0.7047 -0.0071 1.1555 0.0476(16) Uiso 1 1 calc R . .
C214 C 0.7803(2) -0.0400(2) 1.08444(17) 0.0415(7) Uani 1 1 d . . .
H214 H 0.8041 -0.0923 1.1036 0.0476(16) Uiso 1 1 calc R . .
C215 C 0.8045(2) -0.0135(2) 1.02538(18) 0.0443(8) Uani 1 1 d . . .
H215 H 0.8444 -0.0483 1.0047 0.0476(16) Uiso 1 1 calc R . .
C216 C 0.76996(19) 0.0646(2) 0.99620(15) 0.0362(6) Uani 1 1 d . . .
H216 H 0.7869 0.0825 0.9564 0.0476(16) Uiso 1 1 calc R . .
C221 C 0.71675(16) 0.31535(18) 1.02882(12) 0.0266(5) Uani 1 1 d . . .
C222 C 0.76339(18) 0.37674(19) 0.99353(14) 0.0318(6) Uani 1 1 d . . .
H222 H 0.7689 0.3669 0.9502 0.0476(16) Uiso 1 1 calc R . .
C223 C 0.8016(2) 0.4527(2) 1.02356(16) 0.0388(7) Uani 1 1 d . . .
H223 H 0.8315 0.4942 0.9999 0.0476(16) Uiso 1 1 calc R . .
C224 C 0.79537(19) 0.4670(2) 1.08830(15) 0.0374(7) Uani 1 1 d . . .
H224 H 0.8214 0.5178 1.1080 0.0476(16) Uiso 1 1 calc R . .
C225 C 0.75035(19) 0.4055(2) 1.12378(14) 0.0354(6) Uani 1 1 d . . .
H225 H 0.7465 0.4151 1.1673 0.0476(16) Uiso 1 1 calc R . .
C226 C 0.71113(18) 0.32990(19) 1.09465(13) 0.0309(6) Uani 1 1 d . . .
H226 H 0.6811 0.2888 1.1187 0.0476(16) Uiso 1 1 calc R . .
C231 C 0.55128(17) 0.22012(19) 1.00566(13) 0.0288(5) Uani 1 1 d . . .
C232 C 0.50387(19) 0.1391(2) 1.00041(16) 0.0390(7) Uani 1 1 d . . .
H232 H 0.5325 0.0845 0.9942 0.0476(16) Uiso 1 1 calc R . .
C233 C 0.4144(2) 0.1399(3) 1.00447(18) 0.0482(8) Uani 1 1 d . . .
H233 H 0.3830 0.0860 1.0010 0.0476(16) Uiso 1 1 calc R . .
C234 C 0.3720(2) 0.2218(3) 1.01367(17) 0.0476(8) Uani 1 1 d . . .
H234 H 0.3119 0.2226 1.0161 0.0476(16) Uiso 1 1 calc R . .
C235 C 0.4187(2) 0.3020(3) 1.01922(16) 0.0447(8) Uani 1 1 d . . .
H235 H 0.3900 0.3566 1.0255 0.0476(16) Uiso 1 1 calc R . .
C236 C 0.50856(19) 0.3013(2) 1.01542(14) 0.0356(6) Uani 1 1 d . . .
H236 H 0.5399 0.3552 1.0194 0.0476(16) Uiso 1 1 calc R . .

loop_
_atom_site_aniso_label
_atom_site_aniso_U_11
_atom_site_aniso_U_22
_atom_site_aniso_U_33
_atom_site_aniso_U_23
_atom_site_aniso_U_13
_atom_site_aniso_U_12
Te1 0.02754(11) 0.02633(11) 0.03389(12) -0.00045(6) 0.00497(7) -0.00056(6)
Cl1 0.0287(3) 0.0370(3) 0.0247(3) 0.0012(2) 0.0101(2) -0.0019(2)
C1 0.0286(15) 0.0522(19) 0.0494(18) -0.0031(15) 0.0086(13) 0.0032(13)
F11 0.0305(10) 0.117(2) 0.0568(13) -0.0069(13) 0.0006(9) 0.0126(12)
F12 0.0491(13) 0.0861(18) 0.107(2) -0.0424(16) 0.0176(13) 0.0178(12)
F13 0.0382(12) 0.115(2) 0.098(2) 0.0438(17) 0.0237(13) -0.0091(13)
S1 0.0261(3) 0.0351(3) 0.0364(4) -0.0016(3) 0.0002(3) 0.0031(3)
S2 0.0283(3) 0.0378(4) 0.0312(3) 0.0033(3) -0.0007(3) 0.0058(3)
C2 0.0295(13) 0.0236(12) 0.0306(13) 0.0005(10) 0.0009(11) -0.0016(10)
N1 0.0279(12) 0.0316(11) 0.0310(12) 0.0007(9) -0.0008(10) 0.0008(9)
C3 0.0331(14) 0.0311(14) 0.0320(14) -0.0016(11) -0.0039(12) -0.0027(11)
C31 0.0282(13) 0.0285(13) 0.0294(13) -0.0022(10) 0.0029(11) 0.0002(10)
C32 0.0306(14) 0.0336(14) 0.0344(15) -0.0023(11) -0.0038(11) 0.0009(11)
C33 0.0372(16) 0.0405(16) 0.0398(16) 0.0025(12) -0.0026(13) 0.0068(13)
C34 0.0451(17) 0.0299(14) 0.0459(17) 0.0030(12) 0.0052(14) 0.0038(12)
C35 0.0411(16) 0.0301(14) 0.0373(15) -0.0030(11) 0.0024(13) -0.0058(12)
C36 0.0311(14) 0.0367(14) 0.0293(13) -0.0023(11) -0.0011(11) -0.0009(11)
C4 0.0323(15) 0.0375(15) 0.0333(15) -0.0003(11) 0.0051(12) -0.0024(11)
C41 0.0349(15) 0.0297(13) 0.0324(14) 0.0026(11) 0.0005(12) 0.0029(11)
C42 0.0531(19) 0.0353(16) 0.0505(19) 0.0022(14) 0.0174(16) -0.0041(14)
C43 0.060(2) 0.0300(15) 0.065(2) 0.0027(15) 0.0063(19) -0.0084(15)
C44 0.057(2) 0.0369(16) 0.0487(19) -0.0072(14) -0.0045(16) 0.0064(15)
C45 0.0469(18) 0.0447(17) 0.0335(15) -0.0014(13) 0.0022(13) 0.0058(14)
C46 0.0370(15) 0.0364(15) 0.0327(15) 0.0037(11) 0.0016(12) 0.0028(12)
P1 0.0238(3) 0.0277(3) 0.0250(3) -0.0025(2) 0.0003(3) -0.0007(2)
C111 0.0287(13) 0.0307(13) 0.0269(13) -0.0053(10) 0.0006(11) -0.0053(10)
C112 0.0264(13) 0.0408(15) 0.0324(14) -0.0055(12) -0.0001(11) -0.0051(11)
C113 0.0258(14) 0.0541(18) 0.0372(16) -0.0102(13) 0.0027(12) -0.0052(13)
C114 0.0355(16) 0.0557(19) 0.0349(16) -0.0107(14) 0.0086(13) -0.0181(14)
C115 0.0504(18) 0.0387(16) 0.0321(15) 0.0000(12) 0.0040(13) -0.0133(14)
C116 0.0374(15) 0.0333(14) 0.0304(14) -0.0026(11) 0.0003(12) -0.0036(12)
C121 0.0260(12) 0.0312(13) 0.0305(13) -0.0053(10) 0.0022(10) -0.0032(10)
C122 0.0320(14) 0.0396(15) 0.0356(15) -0.0037(12) -0.0018(12) -0.0011(12)
C123 0.0366(16) 0.056(2) 0.0386(16) -0.0129(14) -0.0041(13) -0.0080(14)
C124 0.0383(17) 0.0449(18) 0.060(2) -0.0199(15) 0.0098(15) -0.0137(14)
C125 0.0477(18) 0.0304(15) 0.057(2) -0.0052(14) 0.0109(16) -0.0067(13)
C126 0.0372(15) 0.0317(14) 0.0414(16) -0.0006(12) 0.0025(13) -0.0015(12)
C131 0.0313(14) 0.0300(13) 0.0268(13) -0.0033(10) 0.0003(11) 0.0029(10)
C132 0.0385(16) 0.0352(15) 0.0357(15) -0.0045(12) 0.0023(12) -0.0022(12)
C133 0.059(2) 0.0289(14) 0.0432(17) -0.0062(12) 0.0042(15) 0.0011(14)
C134 0.055(2) 0.0389(16) 0.0411(17) -0.0105(13) -0.0031(15) 0.0162(15)
C135 0.0377(16) 0.0471(17) 0.0399(16) -0.0102(13) 0.0004(13) 0.0113(14)
C136 0.0317(14) 0.0374(15) 0.0353(15) -0.0040(12) -0.0011(12) 0.0033(11)
N2 0.0264(11) 0.0356(12) 0.0295(12) -0.0040(9) 0.0005(9) 0.0019(9)
P2 0.0223(3) 0.0280(3) 0.0263(3) -0.0012(2) 0.0003(2) -0.0001(2)
C211 0.0248(12) 0.0276(12) 0.0323(13) -0.0024(10) -0.0009(10) -0.0025(10)
C212 0.0355(15) 0.0344(14) 0.0340(14) 0.0006(11) 0.0012(12) 0.0021(12)
C213 0.0451(17) 0.0352(15) 0.0379(16) 0.0049(12) -0.0011(13) 0.0007(13)
C214 0.0365(16) 0.0317(14) 0.0555(19) 0.0055(13) -0.0033(14) 0.0014(12)
C215 0.0349(16) 0.0340(15) 0.065(2) -0.0001(14) 0.0119(15) 0.0079(13)
C216 0.0328(15) 0.0343(15) 0.0426(16) 0.0013(12) 0.0106(12) 0.0009(12)
C221 0.0225(12) 0.0287(12) 0.0288(13) -0.0013(10) 0.0027(10) 0.0022(10)
C222 0.0310(14) 0.0326(14) 0.0316(14) 0.0009(11) 0.0020(11) -0.0028(11)
C223 0.0358(15) 0.0346(15) 0.0464(17) 0.0035(13) 0.0057(13) -0.0075(12)
C224 0.0336(15) 0.0318(14) 0.0459(17) -0.0085(12) -0.0032(13) -0.0039(12)
C225 0.0309(14) 0.0400(16) 0.0349(15) -0.0078(12) -0.0004(12) 0.0009(12)
C226 0.0302(13) 0.0319(13) 0.0306(14) -0.0015(11) 0.0030(11) -0.0024(11)
C231 0.0245(12) 0.0355(14) 0.0258(12) -0.0012(10) -0.0022(10) -0.0008(10)
C232 0.0288(14) 0.0399(16) 0.0483(18) -0.0019(13) 0.0025(13) -0.0026(12)
C233 0.0317(16) 0.055(2) 0.058(2) -0.0016(16) 0.0040(15) -0.0118(14)
C234 0.0220(14) 0.075(2) 0.0458(18) -0.0053(17) 0.0037(13) 0.0009(14)
C235 0.0345(16) 0.059(2) 0.0400(17) -0.0086(15) 0.0013(13) 0.0129(15)
C236 0.0327(14) 0.0408(16) 0.0332(14) -0.0068(12) 0.0011(12) 0.0034(12)

loop_
_atom_type_symbol
_atom_type_description
_atom_type_scat_dispersion_real
_atom_type_scat_dispersion_imag
_atom_type_scat_source
C C 0.0033 0.0016 'International Tables Vol C Tables 4.2.6.8 and 6.1.1.4'
H H 0.0000 0.0000 'International Tables Vol C Tables 4.2.6.8 and 6.1.1.4'
N N 0.0061 0.0033 'International Tables Vol C Tables 4.2.6.8 and 6.1.1.4'
F F 0.0171 0.0103 'International Tables Vol C Tables 4.2.6.8 and 6.1.1.4'
P P 0.1023 0.0942 'International Tables Vol C Tables 4.2.6.8 and 6.1.1.4'
S S 0.1246 0.1234 'International Tables Vol C Tables 4.2.6.8 and 6.1.1.4'
Te Te -0.5308 1.6751 'International Tables Vol C Tables 4.2.6.8 and 6.1.1.4'
Cl Cl 0.1484 0.1585 'International Tables Vol C Tables 4.2.6.8 and 6.1.1.4'

loop_
_geom_angle_atom_site_label_1
_geom_angle_atom_site_label_2
_geom_angle_atom_site_label_3
_geom_angle
_geom_angle_site_symmetry_1
_geom_angle_site_symmetry_3
_geom_angle_publ_flag
C1 Te1 S1 86.38(9) . . ?
C1 Te1 Cl1 83.22(9) . . ?
S1 Te1 Cl1 169.47(2) . . ?
F13 C1 F12 105.6(3) . . ?
F13 C1 F11 105.4(3) . . ?
F12 C1 F11 105.2(3) . . ?
F13 C1 Te1 113.7(2) . . ?
F12 C1 Te1 113.5(2) . . ?
F11 C1 Te1 112.7(2) . . ?
C2 S1 Te1 96.10(10) . . ?
N1 C2 S2 122.5(2) . . ?
N1 C2 S1 116.9(2) . . ?
S2 C2 S1 120.61(17) . . ?
C2 N1 C3 122.6(2) . . ?
C2 N1 C4 122.3(2) . . ?
C3 N1 C4 115.1(2) . . ?
N1 C3 C31 114.5(2) . . ?
N1 C3 H3A 108.6 . . ?
C31 C3 H3A 108.6 . . ?
N1 C3 H3B 108.6 . . ?
C31 C3 H3B 108.6 . . ?
H3A C3 H3B 107.6 . . ?
C36 C31 C32 118.9(3) . . ?
C36 C31 C3 122.9(2) . . ?
C32 C31 C3 118.2(2) . . ?
C33 C32 C31 120.8(3) . . ?
C33 C32 H32 119.6 . . ?
C31 C32 H32 119.6 . . ?
C32 C33 C34 119.9(3) . . ?
C32 C33 H33 120.1 . . ?
C34 C33 H33 120.1 . . ?
C35 C34 C33 119.3(3) . . ?
C35 C34 H34 120.4 . . ?
C33 C34 H34 120.4 . . ?
C34 C35 C36 120.9(3) . . ?
C34 C35 H35 119.5 . . ?
C36 C35 H35 119.5 . . ?
C35 C36 C31 120.2(3) . . ?
C35 C36 H36 119.9 . . ?
C31 C36 H36 119.9 . . ?
N1 C4 C41 112.6(2) . . ?
N1 C4 H4A 109.1 . . ?
C41 C4 H4A 109.1 . . ?
N1 C4 H4B 109.1 . . ?
C41 C4 H4B 109.1 . . ?
H4A C4 H4B 107.8 . . ?
C46 C41 C42 118.5(3) . . ?
C46 C41 C4 119.6(3) . . ?
C42 C41 C4 121.8(3) . . ?
C43 C42 C41 120.4(3) . . ?
C43 C42 H42 119.8 . . ?
C41 C42 H42 119.8 . . ?
C44 C43 C42 120.3(3) . . ?
C44 C43 H43 119.9 . . ?
C42 C43 H43 119.9 . . ?
C43 C44 C45 119.9(3) . . ?
C43 C44 H44 120.0 . . ?
C45 C44 H44 120.0 . . ?
C44 C45 C46 120.1(3) . . ?
C44 C45 H45 119.9 . . ?
C46 C45 H45 119.9 . . ?
C41 C46 C45 120.7(3) . . ?
C41 C46 H46 119.6 . . ?
C45 C46 H46 119.6 . . ?
N2 P1 C121 111.02(13) . . ?
N2 P1 C131 115.34(13) . . ?
C121 P1 C131 109.25(13) . . ?
N2 P1 C111 107.71(13) . . ?
C121 P1 C111 106.22(12) . . ?
C131 P1 C111 106.80(13) . . ?
C116 C111 C112 119.9(3) . . ?
C116 C111 P1 122.0(2) . . ?
C112 C111 P1 118.0(2) . . ?
C113 C112 C111 119.6(3) . . ?
C113 C112 H112 120.2 . . ?
C111 C112 H112 120.2 . . ?
C114 C113 C112 120.6(3) . . ?
C114 C113 H113 119.7 . . ?
C112 C113 H113 119.7 . . ?
C113 C114 C115 119.7(3) . . ?
C113 C114 H114 120.1 . . ?
C115 C114 H114 120.1 . . ?
C116 C115 C114 120.3(3) . . ?
C116 C115 H115 119.8 . . ?
C114 C115 H115 119.8 . . ?
C115 C116 C111 119.8(3) . . ?
C115 C116 H116 120.1 . . ?
C111 C116 H116 120.1 . . ?
C122 C121 C126 119.8(3) . . ?
C122 C121 P1 120.4(2) . . ?
C126 C121 P1 119.6(2) . . ?
C123 C122 C121 119.6(3) . . ?
C123 C122 H122 120.2 . . ?
C121 C122 H122 120.2 . . ?
C124 C123 C122 119.8(3) . . ?
C124 C123 H123 120.1 . . ?
C122 C123 H123 120.1 . . ?
C125 C124 C123 120.7(3) . . ?
C125 C124 H124 119.7 . . ?
C123 C124 H124 119.7 . . ?
C124 C125 C126 120.2(3) . . ?
C124 C125 H125 119.9 . . ?
C126 C125 H125 119.9 . . ?
C125 C126 C121 119.9(3) . . ?
C125 C126 H126 120.1 . . ?
C121 C126 H126 120.1 . . ?
C136 C131 C132 119.6(3) . . ?
C136 C131 P1 121.6(2) . . ?
C132 C131 P1 118.6(2) . . ?
C133 C132 C131 120.3(3) . . ?
C133 C132 H132 119.9 . . ?
C131 C132 H132 119.9 . . ?
C134 C133 C132 119.8(3) . . ?
C134 C133 H133 120.1 . . ?
C132 C133 H133 120.1 . . ?
C133 C134 C135 120.4(3) . . ?
C133 C134 H134 119.8 . . ?
C135 C134 H134 119.8 . . ?
C134 C135 C136 120.4(3) . . ?
C134 C135 H135 119.8 . . ?
C136 C135 H135 119.8 . . ?
C135 C136 C131 119.4(3) . . ?
C135 C136 H136 120.3 . . ?
C131 C136 H136 120.3 . . ?
P1 N2 P2 134.86(16) . . ?
N2 P2 C221 110.42(13) . . ?
N2 P2 C211 108.49(13) . . ?
C221 P2 C211 109.28(12) . . ?
N2 P2 C231 114.39(12) . . ?
C221 P2 C231 107.85(12) . . ?
C211 P2 C231 106.23(13) . . ?
C216 C211 C212 120.0(3) . . ?
C216 C211 P2 119.6(2) . . ?
C212 C211 P2 120.4(2) . . ?
C213 C212 C211 119.6(3) . . ?
C213 C212 H212 120.2 . . ?
C211 C212 H212 120.2 . . ?
C214 C213 C212 120.3(3) . . ?
C214 C213 H213 119.8 . . ?
C212 C213 H213 119.8 . . ?
C215 C214 C213 120.1(3) . . ?
C215 C214 H214 120.0 . . ?
C213 C214 H214 120.0 . . ?
C214 C215 C216 120.8(3) . . ?
C214 C215 H215 119.6 . . ?
C216 C215 H215 119.6 . . ?
C215 C216 C211 119.3(3) . . ?
C215 C216 H216 120.4 . . ?
C211 C216 H216 120.4 . . ?
C222 C221 C226 119.4(2) . . ?
C222 C221 P2 120.1(2) . . ?
C226 C221 P2 120.5(2) . . ?
C223 C222 C221 119.7(3) . . ?
C223 C222 H222 120.1 . . ?
C221 C222 H222 120.1 . . ?
C224 C223 C222 120.6(3) . . ?
C224 C223 H223 119.7 . . ?
C222 C223 H223 119.7 . . ?
C223 C224 C225 119.9(3) . . ?
C223 C224 H224 120.1 . . ?
C225 C224 H224 120.1 . . ?
C226 C225 C224 120.4(3) . . ?
C226 C225 H225 119.8 . . ?
C224 C225 H225 119.8 . . ?
C225 C226 C221 120.0(3) . . ?
C225 C226 H226 120.0 . . ?
C221 C226 H226 120.0 . . ?
C236 C231 C232 119.7(3) . . ?
C236 C231 P2 121.2(2) . . ?
C232 C231 P2 118.7(2) . . ?
C233 C232 C231 120.2(3) . . ?
C233 C232 H232 119.9 . . ?
C231 C232 H232 119.9 . . ?
C232 C233 C234 119.7(3) . . ?
C232 C233 H233 120.2 . . ?
C234 C233 H233 120.2 . . ?
C235 C234 C233 120.3(3) . . ?
C235 C234 H234 119.9 . . ?
C233 C234 H234 119.9 . . ?
C234 C235 C236 120.1(3) . . ?
C234 C235 H235 119.9 . . ?
C236 C235 H235 119.9 . . ?
C231 C236 C235 120.0(3) . . ?
C231 C236 H236 120.0 . . ?
C235 C236 H236 120.0 . . ?

loop_
_geom_bond_atom_site_label_1
_geom_bond_atom_site_label_2
_geom_bond_distance
_geom_bond_site_symmetry_2
_geom_bond_publ_flag
Te1 C1 2.204(3) . ?
Te1 S1 2.5695(8) . ?
Te1 Cl1 2.7262(7) . ?
C1 F13 1.324(4) . ?
C1 F12 1.331(4) . ?
C1 F11 1.353(4) . ?
S1 C2 1.745(3) . ?
S2 C2 1.689(3) . ?
C2 N1 1.352(4) . ?
N1 C3 1.454(3) . ?
N1 C4 1.468(4) . ?
C3 C31 1.523(4) . ?
C3 H3A 0.9700 . ?
C3 H3B 0.9700 . ?
C31 C36 1.388(4) . ?
C31 C32 1.392(4) . ?
C32 C33 1.383(4) . ?
C32 H32 0.9300 . ?
C33 C34 1.395(5) . ?
C33 H33 0.9300 . ?
C34 C35 1.377(4) . ?
C34 H34 0.9300 . ?
C35 C36 1.384(4) . ?
C35 H35 0.9300 . ?
C36 H36 0.9300 . ?
C4 C41 1.510(4) . ?
C4 H4A 0.9700 . ?
C4 H4B 0.9700 . ?
C41 C46 1.386(4) . ?
C41 C42 1.396(4) . ?
C42 C43 1.391(5) . ?
C42 H42 0.9300 . ?
C43 C44 1.372(5) . ?
C43 H43 0.9300 . ?
C44 C45 1.381(5) . ?
C44 H44 0.9300 . ?
C45 C46 1.386(4) . ?
C45 H45 0.9300 . ?
C46 H46 0.9300 . ?
P1 N2 1.585(2) . ?
P1 C121 1.799(3) . ?
P1 C131 1.801(3) . ?
P1 C111 1.804(3) . ?
C111 C116 1.396(4) . ?
C111 C112 1.397(4) . ?
C112 C113 1.392(4) . ?
C112 H112 0.9300 . ?
C113 C114 1.384(5) . ?
C113 H113 0.9300 . ?
C114 C115 1.394(5) . ?
C114 H114 0.9300 . ?
C115 C116 1.387(4) . ?
C115 H115 0.9300 . ?
C116 H116 0.9300 . ?
C121 C122 1.396(4) . ?
C121 C126 1.396(4) . ?
C122 C123 1.393(4) . ?
C122 H122 0.9300 . ?
C123 C124 1.388(5) . ?
C123 H123 0.9300 . ?
C124 C125 1.373(5) . ?
C124 H124 0.9300 . ?
C125 C126 1.386(4) . ?
C125 H125 0.9300 . ?
C126 H126 0.9300 . ?
C131 C136 1.398(4) . ?
C131 C132 1.398(4) . ?
C132 C133 1.389(4) . ?
C132 H132 0.9300 . ?
C133 C134 1.382(5) . ?
C133 H133 0.9300 . ?
C134 C135 1.383(5) . ?
C134 H134 0.9300 . ?
C135 C136 1.397(4) . ?
C135 H135 0.9300 . ?
C136 H136 0.9300 . ?
N2 P2 1.590(2) . ?
P2 C221 1.799(3) . ?
P2 C211 1.802(3) . ?
P2 C231 1.811(3) . ?
C211 C216 1.392(4) . ?
C211 C212 1.397(4) . ?
C212 C213 1.386(4) . ?
C212 H212 0.9300 . ?
C213 C214 1.381(5) . ?
C213 H213 0.9300 . ?
C214 C215 1.374(5) . ?
C214 H214 0.9300 . ?
C215 C216 1.390(4) . ?
C215 H215 0.9300 . ?
C216 H216 0.9300 . ?
C221 C222 1.398(4) . ?
C221 C226 1.405(4) . ?
C222 C223 1.391(4) . ?
C222 H222 0.9300 . ?
C223 C224 1.383(4) . ?
C223 H223 0.9300 . ?
C224 C225 1.387(4) . ?
C224 H224 0.9300 . ?
C225 C226 1.386(4) . ?
C225 H225 0.9300 . ?
C226 H226 0.9300 . ?
C231 C236 1.385(4) . ?
C231 C232 1.397(4) . ?
C232 C233 1.386(4) . ?
C232 H232 0.9300 . ?
C233 C234 1.390(5) . ?
C233 H233 0.9300 . ?
C234 C235 1.383(5) . ?
C234 H234 0.9300 . ?
C235 C236 1.391(4) . ?
C235 H235 0.9300 . ?
C236 H236 0.9300 . ?
